data_4065633
loop_
_publ_author_name
'Xiao, Xu-Qiong'
'Jia, Ai-Quan'
'Lin, Yue-Jian'
'Jin, Guo-Xin'

_publ_section_title
;
 Self-Assembly of Palladium-Based Macrocycles with N-Heterocyclic Carbene
 as the &#x201C;Corner&#x201D; Ligand&#x2020;
;
_journal_issue 21
_journal_name_full Organometallics
_journal_page_first 4842
_journal_paper_doi 10.1021/om100040g
_journal_volume 29
_journal_year 2010
_chemical_formula_sum 'C78 H80 F12 N12 O12 Pd2 S8'
_chemical_formula_weight 2074.82
_chemical_name_systematic
; 
 ? 
;
_space_group_IT_number 19
_symmetry_cell_setting orthorhombic
_symmetry_space_group_name_Hall 'P 2ac 2ab'
_symmetry_space_group_name_H-M 'P 21 21 21'
_atom_sites_solution_hydrogens geom
_atom_sites_solution_primary direct
_atom_sites_solution_secondary difmap
_audit_creation_method SHELXL-97
_cell_angle_alpha 90.00
_cell_angle_beta 90.00
_cell_angle_gamma 90.00
_cell_formula_units_Z 4
_cell_length_a 13.167(14)
_cell_length_b 20.65(2)
_cell_length_c 38.82(4)
_cell_measurement_reflns_used 903
_cell_measurement_temperature 293(2)
_cell_measurement_theta_max 26.912
_cell_measurement_theta_min 2.320
_cell_volume 10555(19)
_computing_cell_refinement 'Bruker SMART'
_computing_data_collection 'Bruker SMART'
_computing_data_reduction 'Bruker SHELXTL'
_computing_molecular_graphics 'Bruker SHELXTL'
_computing_publication_material 'Bruker SHELXTL'
_computing_structure_refinement 'SHELXL-97 (Sheldrick, 1997)'
_computing_structure_solution 'SHELXS-97 (Sheldrick, 1990)'
_diffrn_ambient_temperature 293(2)
_diffrn_measured_fraction_theta_full 0.999
_diffrn_measured_fraction_theta_max 0.999
_diffrn_measurement_device_type 'CCD area detector'
_diffrn_measurement_method 'phi and omega scans'
_diffrn_radiation_monochromator graphite
_diffrn_radiation_source 'fine-focus sealed tube'
_diffrn_radiation_type MoK\a
_diffrn_radiation_wavelength 0.71073
_diffrn_reflns_av_R_equivalents 0.1846
_diffrn_reflns_av_sigmaI/netI 0.3523
_diffrn_reflns_limit_h_max 12
_diffrn_reflns_limit_h_min -15
_diffrn_reflns_limit_k_max 24
_diffrn_reflns_limit_k_min -11
_diffrn_reflns_limit_l_max 46
_diffrn_reflns_limit_l_min -46
_diffrn_reflns_number 37297
_diffrn_reflns_theta_full 25.01
_diffrn_reflns_theta_max 25.01
_diffrn_reflns_theta_min 1.12
_diffrn_standards_decay_% 9.95
_exptl_absorpt_coefficient_mu 0.575
_exptl_absorpt_correction_T_max 0.9555
_exptl_absorpt_correction_T_min 0.9187
_exptl_absorpt_correction_type multi-scan
_exptl_absorpt_process_details sadabs
_exptl_crystal_colour colorless
_exptl_crystal_density_diffrn 1.306
_exptl_crystal_density_method 'not measured'
_exptl_crystal_description prism
_exptl_crystal_F_000 4224
_exptl_crystal_size_max 0.15
_exptl_crystal_size_mid 0.10
_exptl_crystal_size_min 0.08
_platon_squeeze_details
;
;
_refine_diff_density_max 0.960
_refine_diff_density_min -0.692
_refine_diff_density_rms 0.094
_refine_ls_abs_structure_details 'Flack H D (1983), Acta Cryst. A39, 876-881'
_refine_ls_abs_structure_Flack 0.00(7)
_refine_ls_extinction_method none
_refine_ls_goodness_of_fit_ref 0.818
_refine_ls_hydrogen_treatment constr
_refine_ls_matrix_type full
_refine_ls_number_parameters 1021
_refine_ls_number_reflns 18573
_refine_ls_number_restraints 93
_refine_ls_restrained_S_all 0.826
_refine_ls_R_factor_all 0.2130
_refine_ls_R_factor_gt 0.0920
_refine_ls_shift/su_max 0.001
_refine_ls_shift/su_mean 0.000
_refine_ls_structure_factor_coef Fsqd
_refine_ls_weighting_details 'calc w=1/[\s^2^(Fo^2^)+(0.0300P)^2^+0.0000P] where P=(Fo^2^+2Fc^2^)/3'
_refine_ls_weighting_scheme calc
_refine_ls_wR_factor_gt 0.1674
_refine_ls_wR_factor_ref 0.1930
_reflns_number_gt 5266
_reflns_number_total 18573
_reflns_threshold_expression >2sigma(I)
_cod_data_source_file om100040g_si_001.cif
_cod_data_source_block Complex6
_cod_depositor_comments
;
The following automatic conversions were performed:

'_symmetry_cell_setting' value 'Orthorhombic' changed to
'orthorhombic' according to
/home/saulius/struct/CIF-dictionaries/cif_core.dic dictionary named
'cif_core.dic' version 2.4.1 from 2010-06-29.

Automatic conversion script
Id: cif_fix_values 1715 2011-07-08 13:25:40Z adriana 
;
_cod_original_cell_volume 10556(19)
_cod_original_sg_symbol_H-M P2(1)2(1)2(1)
_cod_database_code 4065633

loop_
_symmetry_equiv_pos_as_xyz
'x, y, z'
'-x+1/2, -y, z+1/2'
'-x, y+1/2, -z+1/2'
'x+1/2, -y+1/2, -z'

loop_
_atom_site_label
_atom_site_type_symbol
_atom_site_fract_x
_atom_site_fract_y
_atom_site_fract_z
_atom_site_U_iso_or_equiv
_atom_site_adp_type
_atom_site_occupancy
_atom_site_symmetry_multiplicity
_atom_site_calc_flag
_atom_site_refinement_flags
Pd1 Pd 0.49081(11) 0.28166(5) 0.58865(2) 0.0705(4) Uani 1 1 d .
Pd2 Pd 0.43346(11) 0.85366(6) 0.61002(3) 0.0768(4) Uani 1 1 d .
N1 N 0.5820(9) 0.3530(6) 0.6026(3) 0.076(4) Uani 1 1 d .
N2 N 0.5563(9) 0.8033(6) 0.6188(3) 0.090(5) Uani 1 1 d .
N3 N 0.3758(9) 0.3292(6) 0.6126(3) 0.080(4) Uani 1 1 d DU
N4 N 0.3507(11) 0.7781(8) 0.6265(3) 0.107(5) Uani 1 1 d .
N5 N 0.3155(11) 0.1900(6) 0.5788(3) 0.078(4) Uani 1 1 d .
N6 N 0.4204(14) 0.1844(6) 0.5388(3) 0.086(5) Uani 1 1 d .
N7 N 0.5965(13) 0.2039(6) 0.5367(3) 0.084(4) Uani 1 1 d D
N8 N 0.6957(10) 0.2231(6) 0.5760(3) 0.074(4) Uani 1 1 d D
N9 N 0.5964(11) 0.9573(6) 0.6059(3) 0.078(4) Uani 1 1 d .
N10 N 0.4855(13) 0.9650(6) 0.5656(3) 0.085(4) Uani 1 1 d .
N11 N 0.3120(11) 0.9427(6) 0.5649(3) 0.089(4) Uani 1 1 d D
N12 N 0.2215(10) 0.9116(6) 0.6064(4) 0.088(4) Uani 1 1 d D
O1 O 0.3728(14) 0.5778(8) 0.0384(4) 0.190(8) Uani 1 1 d .
O2 O 0.5280(13) 0.5439(7) 0.0175(3) 0.210(9) Uani 1 1 d .
O3 O 0.4945(11) 0.5275(6) 0.0771(2) 0.147(5) Uani 1 1 d .
O4 O -0.1134(10) 0.5844(6) 0.9957(3) 0.122(5) Uani 1 1 d .
O5 O 0.0386(19) 0.6445(7) 1.0039(5) 0.267(13) Uani 1 1 d .
O6 O 0.0084(14) 0.6183(12) 0.9485(4) 0.309(14) Uani 1 1 d .
O7 O 0.1415(15) 0.2008(9) -0.0260(4) 0.240(9) Uiso 1 1 d D
O8 O 0.0977(14) 0.2042(9) 0.0330(4) 0.228(8) Uiso 1 1 d D
O9 O 0.012(2) 0.2692(19) -0.0071(8) 0.55(3) Uiso 1 1 d D
S1 S 0.7746(5) 0.5288(2) 0.63522(12) 0.116(2) Uani 1 1 d .
S2 S 0.8405(4) 0.6780(2) 0.64267(15) 0.1183(19) Uani 1 1 d .
S3 S 0.1521(4) 0.4432(2) 0.68013(10) 0.0879(15) Uani 1 1 d .
S4 S 0.1789(6) 0.6058(2) 0.67302(11) 0.143(3) Uani 1 1 d .
S5 S 0.4552(4) 0.5361(2) 0.04173(11) 0.0927(16) Uani 1 1 d .
S6 S -0.0072(6) 0.6030(3) 0.98404(13) 0.1152(18) Uani 1 1 d .
S7 S 0.1099(9) 0.2329(4) 0.0017(2) 0.255(6) Uani 1 1 d D
F1 F 0.3192(15) 0.4526(10) 0.0537(3) 0.238(12) Uani 1 1 d .
F2 F 0.461(2) 0.4137(7) 0.0404(6) 0.317(16) Uani 1 1 d .
F3 F 0.3636(11) 0.4537(6) 0.0024(3) 0.163(6) Uani 1 1 d .
F4 F 0.0270(16) 0.4861(8) 0.9734(5) 0.263(9) Uani 1 1 d .
F5 F 0.1538(11) 0.5402(7) 0.9788(4) 0.179(5) Uani 1 1 d .
F6 F 0.077(3) 0.5200(14) 1.0210(5) 0.41(2) Uani 1 1 d .
F7 F 0.2721(13) 0.2983(11) -0.0165(6) 0.368(12) Uiso 1 1 d D
F8 F 0.1319(17) 0.3520(9) -0.0109(7) 0.431(15) Uiso 1 1 d D
F9 F 0.2175(19) 0.3236(11) 0.0307(5) 0.459(18) Uiso 1 1 d D
C1 C 0.7903(15) 0.5753(7) 0.5948(4) 0.102(7) Uani 1 1 d .
H1A H 0.8121 0.5476 0.5760 0.122 Uiso 1 1 calc R
H1B H 0.7278 0.5970 0.5884 0.122 Uiso 1 1 calc R
C2 C 0.8657(16) 0.6198(10) 0.6038(5) 0.164(11) Uani 1 1 d .
H2A H 0.8795 0.6463 0.5837 0.197 Uiso 1 1 calc R
H2B H 0.9272 0.5956 0.6088 0.197 Uiso 1 1 calc R
C3 C 0.6218(12) 0.3981(8) 0.5805(3) 0.081(5) Uani 1 1 d .
H3 H 0.6122 0.3900 0.5571 0.098 Uiso 1 1 calc R
C4 C 0.6718(13) 0.4513(8) 0.5881(6) 0.115(7) Uani 1 1 d .
H4 H 0.6919 0.4786 0.5703 0.138 Uiso 1 1 calc R
C5 C 0.6975(15) 0.4694(8) 0.6243(5) 0.103(7) Uani 1 1 d .
C6 C 0.6641(17) 0.4234(7) 0.6450(4) 0.114(8) Uani 1 1 d .
H6 H 0.6799 0.4295 0.6681 0.136 Uiso 1 1 calc R
C7 C 0.6138(16) 0.3718(8) 0.6386(4) 0.120(7) Uani 1 1 d .
H7 H 0.5960 0.3449 0.6568 0.144 Uiso 1 1 calc R
C8 C 0.6096(14) 0.7721(8) 0.5961(5) 0.095(6) Uani 1 1 d U
H8 H 0.5879 0.7778 0.5735 0.114 Uiso 1 1 calc R
C9 C 0.6880(15) 0.7344(7) 0.5994(4) 0.090(6) Uani 1 1 d .
H9 H 0.7181 0.7167 0.5799 0.109 Uiso 1 1 calc R
C10 C 0.7284(11) 0.7196(8) 0.6325(6) 0.079(5) Uani 1 1 d .
C11 C 0.6744(16) 0.7505(8) 0.6564(4) 0.078(6) Uani 1 1 d .
H11 H 0.6985 0.7441 0.6787 0.094 Uiso 1 1 calc R
C12 C 0.5959(17) 0.7873(8) 0.6550(4) 0.107(7) Uani 1 1 d .
H12 H 0.5648 0.8033 0.6747 0.129 Uiso 1 1 calc R
C13 C 0.0780(15) 0.4989(7) 0.6534(3) 0.106(6) Uani 1 1 d .
H13A H 0.0472 0.4753 0.6345 0.127 Uiso 1 1 calc R
H13B H 0.0240 0.5180 0.6671 0.127 Uiso 1 1 calc R
C14 C 0.1485(17) 0.5542(7) 0.6387(4) 0.133(9) Uani 1 1 d .
H14A H 0.1133 0.5780 0.6208 0.160 Uiso 1 1 calc R
H14B H 0.2098 0.5357 0.6290 0.160 Uiso 1 1 calc R
C15 C 0.3072(10) 0.3716(6) 0.6007(3) 0.058(4) Uani 1 1 d DU
H15 H 0.3053 0.3752 0.5769 0.070 Uiso 1 1 calc R
C16 C 0.2444(14) 0.4075(7) 0.6163(4) 0.095(6) Uani 1 1 d .
H16 H 0.2043 0.4367 0.6041 0.114 Uiso 1 1 calc R
C17 C 0.2361(11) 0.4026(6) 0.6533(4) 0.058(4) Uani 1 1 d .
C18 C 0.3028(12) 0.3594(7) 0.6677(3) 0.063(4) Uani 1 1 d .
H18 H 0.2991 0.3532 0.6914 0.076 Uiso 1 1 calc R
C19 C 0.3754(12) 0.3240(6) 0.6498(3) 0.072(4) Uani 1 1 d DU
H19 H 0.4220 0.2980 0.6612 0.086 Uiso 1 1 calc R
C20 C 0.3105(12) 0.7336(9) 0.6072(4) 0.084(5) Uani 1 1 d .
H20 H 0.3159 0.7406 0.5836 0.101 Uiso 1 1 calc R
C21 C 0.2598(17) 0.6762(8) 0.6168(4) 0.126(8) Uani 1 1 d .
H21 H 0.2354 0.6458 0.6012 0.151 Uiso 1 1 calc R
C22 C 0.2497(17) 0.6698(8) 0.6542(4) 0.122(8) Uani 1 1 d .
C23 C 0.2909(14) 0.7173(8) 0.6740(3) 0.087(6) Uani 1 1 d .
H23 H 0.2830 0.7136 0.6978 0.105 Uiso 1 1 calc R
C24 C 0.3406(15) 0.7677(9) 0.6627(4) 0.103(7) Uani 1 1 d .
H24 H 0.3694 0.7967 0.6782 0.123 Uiso 1 1 calc R
C25 C 0.4046(12) 0.2171(8) 0.5705(4) 0.069(4) Uani 1 1 d U
C26 C 0.3487(15) 0.1388(8) 0.5294(4) 0.075(5) Uani 1 1 d .
H26 H 0.3521 0.1100 0.5110 0.090 Uiso 1 1 calc R
C27 C 0.2770(15) 0.1444(8) 0.5512(5) 0.103(7) Uani 1 1 d .
H27 H 0.2136 0.1246 0.5503 0.124 Uiso 1 1 calc R
C28 C 0.4982(13) 0.2005(5) 0.5156(3) 0.061(4) Uani 1 1 d .
H28A H 0.4844 0.2419 0.5048 0.074 Uiso 1 1 calc R
H28B H 0.5039 0.1678 0.4978 0.074 Uiso 1 1 calc R
C29 C 0.6001(10) 0.2412(6) 0.5682(3) 0.060(4) Uani 1 1 d DU
C30 C 0.7468(14) 0.1843(8) 0.5549(5) 0.096(6) Uani 1 1 d .
H30 H 0.8122 0.1686 0.5583 0.115 Uiso 1 1 calc R
C31 C 0.6847(15) 0.1715(7) 0.5266(4) 0.086(6) Uani 1 1 d .
H31 H 0.6982 0.1481 0.5067 0.103 Uiso 1 1 calc R
C32 C 0.2506(12) 0.2013(7) 0.6109(5) 0.066(4) Uani 1 1 d .
C33 C 0.2883(13) 0.1679(8) 0.6429(7) 0.101(8) Uani 1 1 d .
C34 C 0.2344(18) 0.1797(10) 0.6724(4) 0.116(8) Uani 1 1 d .
H34 H 0.2529 0.1576 0.6923 0.139 Uiso 1 1 calc R
C35 C 0.1600(18) 0.2195(10) 0.6741(5) 0.106(7) Uani 1 1 d .
C36 C 0.1274(11) 0.2430(7) 0.6416(7) 0.103(7) Uani 1 1 d .
H36 H 0.0663 0.2657 0.6418 0.124 Uiso 1 1 calc R
C37 C 0.1726(14) 0.2372(8) 0.6099(5) 0.081(5) Uani 1 1 d .
C38 C 0.3770(18) 0.1239(9) 0.6406(4) 0.149(10) Uani 1 1 d .
H38A H 0.4383 0.1483 0.6439 0.223 Uiso 1 1 calc R
H38B H 0.3782 0.1037 0.6183 0.223 Uiso 1 1 calc R
H38C H 0.3719 0.0912 0.6581 0.223 Uiso 1 1 calc R
C39 C 0.1047(17) 0.2359(11) 0.7078(4) 0.201(12) Uani 1 1 d .
H39A H 0.0523 0.2672 0.7033 0.301 Uiso 1 1 calc R
H39B H 0.1523 0.2536 0.7240 0.301 Uiso 1 1 calc R
H39C H 0.0749 0.1973 0.7172 0.301 Uiso 1 1 calc R
C40 C 0.1214(18) 0.2688(8) 0.5818(6) 0.194(13) Uani 1 1 d .
H40A H 0.1698 0.2923 0.5683 0.292 Uiso 1 1 calc R
H40B H 0.0715 0.2982 0.5908 0.292 Uiso 1 1 calc R
H40C H 0.0885 0.2369 0.5677 0.292 Uiso 1 1 calc R
C41 C 0.7525(13) 0.2584(8) 0.6047(3) 0.080(5) Uani 1 1 d .
C42 C 0.8214(12) 0.3050(9) 0.5996(4) 0.082(6) Uani 1 1 d .
C43 C 0.8685(14) 0.3350(9) 0.6259(5) 0.104(6) Uani 1 1 d .
H43 H 0.9174 0.3664 0.6215 0.125 Uiso 1 1 calc R
C44 C 0.8437(12) 0.3186(8) 0.6600(4) 0.067(4) Uani 1 1 d U
C45 C 0.7833(15) 0.2695(9) 0.6660(3) 0.095(7) Uani 1 1 d .
H45 H 0.7707 0.2597 0.6890 0.114 Uiso 1 1 calc R
C46 C 0.7403(15) 0.2338(9) 0.6439(7) 0.117(8) Uani 1 1 d .
C47 C 0.8496(14) 0.3257(7) 0.5618(3) 0.110(6) Uani 1 1 d .
H47A H 0.7984 0.3103 0.5462 0.164 Uiso 1 1 calc R
H47B H 0.9141 0.3074 0.5556 0.164 Uiso 1 1 calc R
H47C H 0.8534 0.3721 0.5604 0.164 Uiso 1 1 calc R
C48 C 0.8851(10) 0.3508(8) 0.6894(3) 0.087(5) Uani 1 1 d .
H48A H 0.8442 0.3879 0.6948 0.131 Uiso 1 1 calc R
H48B H 0.9532 0.3645 0.6844 0.131 Uiso 1 1 calc R
H48C H 0.8857 0.3217 0.7086 0.131 Uiso 1 1 calc R
C49 C 0.6679(19) 0.1826(10) 0.6461(4) 0.156(10) Uani 1 1 d .
H49A H 0.6673 0.1655 0.6691 0.234 Uiso 1 1 calc R
H49B H 0.6859 0.1489 0.6302 0.234 Uiso 1 1 calc R
H49C H 0.6017 0.1990 0.6404 0.234 Uiso 1 1 calc R
C50 C 0.5226(14) 0.9271(7) 0.5958(3) 0.081(6) Uani 1 1 d .
C51 C 0.5515(16) 1.0167(9) 0.5612(4) 0.107(7) Uani 1 1 d .
H51 H 0.5484 1.0461 0.5431 0.128 Uiso 1 1 calc R
C52 C 0.6197(14) 1.0186(7) 0.5864(4) 0.095(6) Uani 1 1 d .
H52 H 0.6691 1.0497 0.5908 0.114 Uiso 1 1 calc R
C53 C 0.3998(16) 0.9470(9) 0.5420(3) 0.109(7) Uani 1 1 d .
H53A H 0.3896 0.9800 0.5246 0.131 Uiso 1 1 calc R
H53B H 0.4127 0.9059 0.5308 0.131 Uiso 1 1 calc R
C54 C 0.3141(10) 0.8984(7) 0.5963(3) 0.060(4) Uani 1 1 d DU
C55 C 0.1586(14) 0.9514(9) 0.5817(5) 0.155(11) Uani 1 1 d D
H55 H 0.0886 0.9570 0.5816 0.186 Uiso 1 1 calc R
C56 C 0.2274(15) 0.9769(9) 0.5600(7) 0.207(17) Uani 1 1 d D
H56 H 0.2179 1.0111 0.5448 0.249 Uiso 1 1 calc R
C57 C 0.6472(18) 0.9381(10) 0.6386(8) 0.112(8) Uani 1 1 d U
C58 C 0.746(3) 0.9138(13) 0.6300(4) 0.168(14) Uani 1 1 d .
C59 C 0.8111(14) 0.8874(13) 0.6572(7) 0.153(11) Uani 1 1 d .
H59 H 0.8675 0.8623 0.6516 0.183 Uiso 1 1 calc R
C60 C 0.787(2) 0.9010(11) 0.6923(9) 0.144(11) Uani 1 1 d .
C61 C 0.692(2) 0.9251(11) 0.6960(4) 0.136(9) Uani 1 1 d .
H61 H 0.6674 0.9227 0.7184 0.163 Uiso 1 1 calc R
C62 C 0.6141(17) 0.9570(11) 0.6694(4) 0.106(7) Uani 1 1 d .
C63 C 0.7866(14) 0.9017(8) 0.5935(6) 0.151(10) Uani 1 1 d .
H63A H 0.7490 0.9274 0.5773 0.227 Uiso 1 1 calc R
H63B H 0.7793 0.8567 0.5878 0.227 Uiso 1 1 calc R
H63C H 0.8571 0.9135 0.5925 0.227 Uiso 1 1 calc R
C64 C 0.8447(19) 0.8713(14) 0.7203(5) 0.240(16) Uani 1 1 d .
H64A H 0.8202 0.8872 0.7420 0.360 Uiso 1 1 calc R
H64B H 0.9152 0.8821 0.7178 0.360 Uiso 1 1 calc R
H64C H 0.8366 0.8251 0.7195 0.360 Uiso 1 1 calc R
C65 C 0.5188(16) 0.9805(12) 0.6766(4) 0.174(12) Uani 1 1 d .
H65A H 0.4831 0.9885 0.6554 0.262 Uiso 1 1 calc R
H65B H 0.5246 1.0202 0.6893 0.262 Uiso 1 1 calc R
H65C H 0.4821 0.9493 0.6900 0.262 Uiso 1 1 calc R
C66 C 0.1747(15) 0.8765(9) 0.6378(5) 0.112(7) Uani 1 1 d DU
C67 C 0.1856(16) 0.9009(9) 0.6701(4) 0.094(6) Uani 1 1 d D
C68 C 0.1573(13) 0.8607(10) 0.6970(4) 0.120(7) Uani 1 1 d .
H68 H 0.1792 0.8703 0.7192 0.144 Uiso 1 1 calc R
C69 C 0.0916(16) 0.8014(10) 0.6913(5) 0.110(6) Uani 1 1 d U
C70 C 0.0652(16) 0.7848(10) 0.6566(6) 0.157(10) Uani 1 1 d .
H70 H 0.0214 0.7506 0.6518 0.188 Uiso 1 1 calc R
C71 C 0.1093(14) 0.8232(8) 0.6293(5) 0.100(6) Uani 1 1 d D
C72 C 0.2450(19) 0.9551(10) 0.6755(5) 0.164(11) Uani 1 1 d .
H72A H 0.2354 0.9704 0.6986 0.246 Uiso 1 1 calc R
H72B H 0.2257 0.9884 0.6595 0.246 Uiso 1 1 calc R
H72C H 0.3151 0.9442 0.6721 0.246 Uiso 1 1 calc R
C73 C 0.0517(18) 0.7598(9) 0.7194(4) 0.197(13) Uani 1 1 d .
H73A H -0.0173 0.7481 0.7144 0.296 Uiso 1 1 calc R
H73B H 0.0541 0.7831 0.7408 0.296 Uiso 1 1 calc R
H73C H 0.0923 0.7214 0.7211 0.296 Uiso 1 1 calc R
C74 C 0.0827(12) 0.7979(9) 0.5918(4) 0.131(7) Uani 1 1 d .
H74A H 0.0362 0.7622 0.5934 0.197 Uiso 1 1 calc R
H74B H 0.1437 0.7840 0.5805 0.197 Uiso 1 1 calc R
H74C H 0.0520 0.8323 0.5787 0.197 Uiso 1 1 calc R
C75 C 0.392(3) 0.4610(11) 0.0323(7) 0.145(10) Uani 1 1 d .
C76 C 0.0640(15) 0.5227(15) 0.9998(11) 0.21(2) Uani 1 1 d .
C77 C 0.1845(16) 0.3017(10) 0.0010(7) 0.50(4) Uiso 1 1 d D

loop_
_atom_site_aniso_label
_atom_site_aniso_U_11
_atom_site_aniso_U_22
_atom_site_aniso_U_33
_atom_site_aniso_U_23
_atom_site_aniso_U_13
_atom_site_aniso_U_12
Pd1 0.1101(11) 0.0557(6) 0.0457(5) -0.0028(6) 0.0004(7) 0.0020(8)
Pd2 0.1239(12) 0.0615(7) 0.0451(6) 0.0050(6) 0.0051(7) -0.0018(9)
N1 0.085(9) 0.092(9) 0.052(7) 0.035(7) -0.029(7) -0.054(9)
N2 0.073(9) 0.139(12) 0.059(8) -0.061(8) 0.046(7) -0.029(9)
N3 0.075(7) 0.090(7) 0.075(7) 0.017(6) -0.004(6) 0.025(6)
N4 0.117(13) 0.143(13) 0.061(9) -0.033(10) 0.010(8) -0.072(12)
N5 0.096(12) 0.073(9) 0.064(9) -0.026(7) -0.040(9) 0.016(9)
N6 0.158(15) 0.057(8) 0.042(7) -0.007(6) 0.020(9) -0.011(10)
N7 0.123(14) 0.083(10) 0.047(8) 0.000(7) 0.014(9) 0.007(10)
N8 0.100(12) 0.052(8) 0.071(9) -0.002(7) 0.051(8) 0.012(9)
N9 0.115(12) 0.090(10) 0.028(7) -0.001(7) 0.007(8) -0.027(9)
N10 0.127(14) 0.073(9) 0.056(8) 0.026(7) 0.016(9) 0.042(10)
N11 0.115(14) 0.057(9) 0.094(11) 0.006(8) -0.041(10) 0.016(9)
N12 0.097(12) 0.073(9) 0.095(10) 0.016(8) 0.043(10) 0.020(9)
O1 0.25(2) 0.187(16) 0.133(12) -0.036(11) -0.049(13) 0.107(16)
O2 0.28(2) 0.169(13) 0.185(13) -0.075(10) 0.185(15) -0.150(14)
O3 0.199(13) 0.202(13) 0.041(6) 0.025(6) -0.018(8) 0.007(12)
O4 0.112(11) 0.176(13) 0.077(8) 0.003(8) 0.016(8) -0.021(10)
O5 0.48(4) 0.101(11) 0.219(16) -0.068(11) 0.050(19) -0.139(18)
O6 0.223(18) 0.53(4) 0.173(14) 0.225(19) 0.068(15) 0.20(2)
S1 0.178(6) 0.084(4) 0.087(3) -0.010(3) -0.004(4) -0.049(4)
S2 0.136(5) 0.079(3) 0.140(5) -0.010(3) -0.026(4) -0.007(3)
S3 0.130(4) 0.076(3) 0.058(3) 0.002(2) 0.017(3) 0.009(3)
S4 0.272(8) 0.088(4) 0.070(3) -0.015(3) 0.040(4) -0.071(5)
S5 0.120(5) 0.092(3) 0.065(3) -0.003(2) 0.000(3) -0.008(3)
S6 0.145(5) 0.108(4) 0.093(3) 0.006(3) 0.006(4) 0.030(5)
S7 0.466(18) 0.168(8) 0.133(6) -0.007(6) 0.053(8) -0.124(10)
F1 0.34(3) 0.31(3) 0.064(8) 0.013(10) -0.006(11) -0.18(2)
F2 0.58(5) 0.092(10) 0.28(2) 0.013(11) -0.11(3) 0.070(19)
F3 0.276(16) 0.154(11) 0.059(6) -0.021(7) 0.018(8) -0.094(11)
F4 0.28(2) 0.182(14) 0.33(2) -0.051(14) 0.059(19) 0.033(16)
F5 0.116(11) 0.188(14) 0.234(15) -0.018(11) 0.039(11) 0.035(10)
F6 0.74(6) 0.36(3) 0.140(14) 0.023(17) -0.14(2) 0.03(3)
C1 0.147(19) 0.048(10) 0.111(14) 0.018(9) 0.040(13) -0.042(11)
C2 0.17(2) 0.142(19) 0.18(2) 0.088(18) 0.131(18) 0.084(17)
C3 0.112(15) 0.087(12) 0.045(9) 0.000(9) -0.008(9) -0.050(11)
C4 0.113(16) 0.079(13) 0.153(19) 0.077(14) -0.048(15) -0.021(12)
C5 0.152(19) 0.069(13) 0.088(13) 0.019(11) -0.055(13) -0.001(13)
C6 0.24(3) 0.024(9) 0.075(12) -0.015(9) 0.014(14) -0.039(13)
C7 0.22(2) 0.075(14) 0.067(12) -0.005(10) 0.003(13) -0.019(14)
C8 0.103(9) 0.072(8) 0.109(9) 0.022(8) -0.006(8) 0.009(8)
C9 0.133(17) 0.060(11) 0.079(13) -0.018(9) 0.030(12) 0.017(12)
C10 0.033(10) 0.067(11) 0.136(17) 0.003(13) -0.021(11) 0.006(10)
C11 0.128(19) 0.046(11) 0.061(11) -0.007(9) -0.014(12) 0.004(11)
C12 0.19(2) 0.078(13) 0.056(10) -0.004(9) -0.015(12) 0.052(15)
C13 0.173(19) 0.089(13) 0.055(9) -0.009(9) -0.052(11) 0.040(14)
C14 0.27(3) 0.054(11) 0.074(12) 0.000(9) -0.112(15) -0.029(14)
C15 0.071(8) 0.060(7) 0.044(7) -0.008(6) -0.014(6) 0.005(7)
C16 0.172(19) 0.051(10) 0.061(11) 0.002(8) 0.017(12) 0.047(11)
C17 0.071(12) 0.029(8) 0.074(10) 0.016(7) 0.038(9) 0.016(8)
C18 0.112(14) 0.052(9) 0.026(7) -0.007(7) 0.001(8) 0.002(11)
C19 0.096(9) 0.039(7) 0.080(8) -0.003(6) 0.013(7) 0.032(7)
C20 0.099(15) 0.096(14) 0.058(11) 0.004(11) 0.028(10) -0.006(12)
C21 0.27(3) 0.082(14) 0.027(9) -0.005(8) -0.009(12) 0.032(16)
C22 0.24(2) 0.062(12) 0.066(12) 0.021(9) 0.007(14) -0.019(14)
C23 0.163(18) 0.062(11) 0.036(8) -0.014(9) -0.005(10) -0.021(13)
C24 0.19(2) 0.092(14) 0.031(9) -0.014(9) 0.023(10) -0.062(15)
C25 0.058(8) 0.062(7) 0.085(8) 0.023(7) -0.016(7) -0.023(7)
C26 0.115(17) 0.065(12) 0.045(9) -0.003(8) 0.007(10) -0.004(13)
C27 0.092(15) 0.073(12) 0.145(17) -0.067(13) -0.056(14) 0.018(13)
C28 0.086(11) 0.038(8) 0.060(8) -0.011(6) 0.010(11) 0.016(9)
C29 0.018(6) 0.077(8) 0.087(8) 0.039(7) 0.013(6) 0.026(6)
C30 0.099(16) 0.093(13) 0.096(13) -0.032(11) -0.037(13) 0.001(12)
C31 0.116(17) 0.065(11) 0.076(12) -0.007(9) 0.015(12) 0.033(11)
C32 0.041(10) 0.063(10) 0.093(12) -0.009(10) 0.008(11) 0.008(9)
C33 0.037(11) 0.053(12) 0.21(3) 0.001(14) -0.034(14) 0.032(9)
C34 0.16(2) 0.112(17) 0.074(12) 0.016(11) 0.080(14) 0.032(15)
C35 0.16(2) 0.091(14) 0.070(12) 0.007(11) 0.050(13) 0.066(15)
C36 0.020(10) 0.060(12) 0.23(2) -0.016(16) 0.020(14) -0.008(9)
C37 0.053(12) 0.082(13) 0.108(14) -0.038(11) 0.005(12) 0.035(10)
C38 0.26(3) 0.129(18) 0.062(12) 0.009(11) -0.021(15) -0.02(2)
C39 0.23(3) 0.27(3) 0.109(16) -0.012(18) 0.099(17) -0.01(2)
C40 0.29(3) 0.072(13) 0.22(2) 0.017(15) -0.18(2) 0.026(17)
C41 0.101(14) 0.120(14) 0.020(7) -0.002(8) 0.003(9) -0.039(11)
C42 0.071(12) 0.126(15) 0.047(10) 0.020(9) 0.003(8) -0.066(12)
C43 0.105(16) 0.111(15) 0.096(14) 0.004(12) 0.001(12) -0.019(12)
C44 0.062(8) 0.074(8) 0.066(8) -0.010(7) -0.009(7) -0.039(7)
C45 0.17(2) 0.099(15) 0.020(7) -0.017(8) -0.006(10) -0.050(15)
C46 0.089(16) 0.063(14) 0.20(3) 0.007(14) 0.064(16) -0.028(12)
C47 0.161(18) 0.090(13) 0.077(11) 0.009(10) 0.022(12) -0.016(13)
C48 0.049(10) 0.123(14) 0.090(10) -0.069(11) -0.011(8) -0.009(11)
C49 0.30(3) 0.144(19) 0.024(9) 0.001(10) 0.007(14) 0.01(2)
C50 0.124(16) 0.092(12) 0.028(8) -0.015(7) -0.007(9) -0.077(12)
C51 0.15(2) 0.114(15) 0.055(10) -0.003(10) -0.012(12) -0.060(15)
C52 0.149(18) 0.049(10) 0.086(12) 0.016(10) 0.033(14) -0.008(10)
C53 0.17(2) 0.133(16) 0.026(8) 0.007(9) 0.006(12) -0.044(15)
C54 0.024(7) 0.100(8) 0.054(7) -0.035(7) 0.013(6) 0.001(7)
C55 0.16(2) 0.042(11) 0.27(3) -0.005(15) -0.16(2) 0.019(14)
C56 0.14(2) 0.101(19) 0.38(4) 0.10(2) -0.22(3) -0.073(17)
C57 0.108(11) 0.104(10) 0.125(12) 0.013(9) 0.004(9) 0.010(8)
C58 0.31(4) 0.17(2) 0.021(10) 0.015(12) 0.013(18) -0.13(3)
C59 0.053(14) 0.29(3) 0.111(17) -0.08(2) -0.022(14) 0.010(16)
C60 0.10(2) 0.101(18) 0.23(4) 0.003(19) 0.01(2) 0.006(16)
C61 0.21(3) 0.17(2) 0.021(9) 0.031(11) -0.027(13) -0.03(2)
C62 0.111(17) 0.16(2) 0.043(10) 0.024(12) -0.024(11) -0.058(15)
C63 0.123(17) 0.053(11) 0.28(3) -0.027(15) 0.111(19) -0.022(11)
C64 0.20(3) 0.36(4) 0.16(2) 0.05(3) -0.16(2) 0.02(3)
C65 0.139(19) 0.31(3) 0.077(12) -0.089(15) -0.005(14) 0.15(2)
C66 0.116(10) 0.107(10) 0.113(10) 0.019(8) 0.015(8) -0.019(8)
C67 0.148(19) 0.083(13) 0.052(10) -0.016(10) 0.035(12) -0.006(13)
C68 0.121(16) 0.153(18) 0.084(13) -0.012(13) 0.060(12) -0.082(16)
C69 0.124(10) 0.111(10) 0.096(9) -0.008(8) 0.023(8) -0.001(8)
C70 0.15(2) 0.126(17) 0.19(2) 0.081(18) 0.101(19) 0.022(18)
C71 0.129(18) 0.076(12) 0.095(13) -0.001(11) 0.020(13) -0.007(12)
C72 0.29(3) 0.096(16) 0.102(16) -0.068(13) 0.021(17) -0.055(19)
C73 0.35(4) 0.158(19) 0.086(12) 0.033(12) 0.080(18) -0.10(2)
C74 0.095(14) 0.167(18) 0.133(15) -0.023(15) -0.054(13) 0.003(14)
C75 0.24(3) 0.076(16) 0.12(2) 0.033(15) -0.02(2) -0.018(19)
C76 0.011(10) 0.19(3) 0.43(5) -0.23(3) -0.01(2) 0.030(15)

loop_
_atom_type_symbol
_atom_type_description
_atom_type_scat_dispersion_real
_atom_type_scat_dispersion_imag
_atom_type_scat_source
C C 0.0033 0.0016 'International Tables Vol C Tables 4.2.6.8 and 6.1.1.4'
N N 0.0061 0.0033 'International Tables Vol C Tables 4.2.6.8 and 6.1.1.4'
O O 0.0106 0.0060 'International Tables Vol C Tables 4.2.6.8 and 6.1.1.4'
F F 0.0171 0.0103 'International Tables Vol C Tables 4.2.6.8 and 6.1.1.4'
S S 0.1246 0.1234 'International Tables Vol C Tables 4.2.6.8 and 6.1.1.4'
Pd Pd -0.9988 1.0072 'International Tables Vol C Tables 4.2.6.8 and 6.1.1.4'
H H 0.0000 0.0000 'International Tables Vol C Tables 4.2.6.8 and 6.1.1.4'

loop_
_geom_angle_atom_site_label_1
_geom_angle_atom_site_label_2
_geom_angle_atom_site_label_3
_geom_angle
C29 Pd1 C25 89.3(6)
C29 Pd1 N1 88.9(6)
C25 Pd1 N1 173.9(5)
C29 Pd1 N3 177.0(6)
C25 Pd1 N3 93.6(6)
N1 Pd1 N3 88.2(5)
C54 Pd2 N2 173.5(5)
C54 Pd2 C50 92.3(7)
N2 Pd2 C50 88.0(6)
C54 Pd2 N4 91.0(6)
N2 Pd2 N4 88.9(6)
C50 Pd2 N4 176.3(7)
C3 N1 C7 107.4(11)
C3 N1 Pd1 124.6(9)
C7 N1 Pd1 127.9(10)
C8 N2 C12 109.4(14)
C8 N2 Pd2 126.3(11)
C12 N2 Pd2 123.8(10)
C15 N3 C19 112.8(12)
C15 N3 Pd1 131.5(10)
C19 N3 Pd1 115.0(9)
C20 N4 C24 115.1(15)
C20 N4 Pd2 125.9(12)
C24 N4 Pd2 118.8(11)
C25 N5 C27 112.6(14)
C25 N5 C32 128.4(12)
C27 N5 C32 119.0(15)
C26 N6 C28 119.4(13)
C26 N6 C25 116.9(14)
C28 N6 C25 123.3(14)
C31 N7 C29 117.7(14)
C31 N7 C28 122.0(13)
C29 N7 C28 120.2(13)
C30 N8 C29 120.0(14)
C30 N8 C41 119.4(13)
C29 N8 C41 119.3(12)
C50 N9 C57 119.7(15)
C50 N9 C52 115.5(14)
C57 N9 C52 124.1(16)
C51 N10 C50 107.2(15)
C51 N10 C53 126.0(13)
C50 N10 C53 126.6(15)
C56 N11 C53 122.9(16)
C56 N11 C54 116.5(13)
C53 N11 C54 120.6(12)
C54 N12 C55 115.8(13)
C54 N12 C66 120.6(14)
C55 N12 C66 122.4(14)
C5 S1 C1 103.7(9)
C10 S2 C2 105.6(10)
C17 S3 C13 107.7(7)
C14 S4 C22 105.1(9)
O2 S5 O1 114.5(11)
O2 S5 O3 114.4(10)
O1 S5 O3 115.7(9)
O2 S5 C75 106.9(13)
O1 S5 C75 98.6(13)
O3 S5 C75 104.3(10)
O5 S6 O6 111.1(15)
O5 S6 O4 114.7(12)
O6 S6 O4 118.4(11)
O5 S6 C76 98.4(13)
O6 S6 C76 114.2(14)
O4 S6 C76 97.5(11)
O7 S7 O8 122.8(12)
O7 S7 O9 109.1(14)
O8 S7 O9 108.1(14)
O7 S7 C77 102.7(13)
O8 S7 C77 116.0(13)
O9 S7 C77 94.3(19)
C2 C1 S1 102.1(14)
C1 C2 S2 118.4(14)
C4 C3 N1 128.2(14)
C3 C4 C5 122.4(16)
C6 C5 C4 108.4(16)
C6 C5 S1 125.8(15)
C4 C5 S1 124.7(15)
C7 C6 C5 130.9(19)
C6 C7 N1 122.5(16)
N2 C8 C9 131.2(17)
C8 C9 C10 121.0(16)
C11 C10 C9 109.1(15)
C11 C10 S2 121.7(17)
C9 C10 S2 128.6(17)
C12 C11 C10 133.1(18)
C11 C12 N2 116.2(16)
C14 C13 S3 110.2(13)
C13 C14 S4 107.4(12)
C16 C15 N3 131.4(14)
C15 C16 C17 118.9(14)
C18 C17 C16 113.7(12)
C18 C17 S3 118.6(11)
C16 C17 S3 127.7(12)
C17 C18 C19 125.4(12)
C18 C19 N3 117.6(13)
N4 C20 C21 129.3(16)
C20 C21 C22 112.4(16)
C23 C22 C21 117.3(16)
C23 C22 S4 121.0(13)
C21 C22 S4 121.5(15)
C24 C23 C22 125.8(14)
C23 C24 N4 119.9(14)
N5 C25 N6 97.8(13)
N5 C25 Pd1 137.2(13)
N6 C25 Pd1 124.8(13)
C27 C26 N6 105.6(16)
C26 C27 N5 106.2(17)
N6 C28 N7 106.6(11)
N8 C29 N7 94.2(12)
N8 C29 Pd1 139.3(11)
N7 C29 Pd1 125.5(11)
N8 C30 C31 107.6(16)
C30 C31 N7 100.2(15)
C37 C32 C33 124.2(18)
C37 C32 N5 121.1(18)
C33 C32 N5 114.8(15)
C34 C33 C38 125(2)
C34 C33 C32 116.0(15)
C38 C33 C32 119(2)
C35 C34 C33 123.7(19)
C34 C35 C36 113.8(16)
C34 C35 C39 123.3(19)
C36 C35 C39 123(2)
C37 C36 C35 129.6(17)
C32 C37 C36 112.0(19)
C32 C37 C40 132(2)
C36 C37 C40 115.8(19)
C42 C41 N8 124.6(12)
C42 C41 C46 115.8(14)
N8 C41 C46 119.2(15)
C41 C42 C43 122.1(14)
C41 C42 C47 119.6(14)
C43 C42 C47 118.3(15)
C42 C43 C44 119.8(16)
C45 C44 C43 119.7(14)
C45 C44 C48 116.7(15)
C43 C44 C48 123.5(16)
C46 C45 C44 127.0(17)
C45 C46 C49 134(2)
C45 C46 C41 114.3(15)
C49 C46 C41 111(2)
N9 C50 N10 104.2(13)
N9 C50 Pd2 140.2(12)
N10 C50 Pd2 115.1(12)
C52 C51 N10 110.9(17)
C51 C52 N9 101.9(16)
N11 C53 N10 103.9(11)
N12 C54 N11 95.6(12)
N12 C54 Pd2 142.1(11)
N11 C54 Pd2 122.0(9)
C56 C55 N12 103.9(15)
N11 C56 C55 105.5(15)
C62 C57 C58 128(3)
C62 C57 N9 122.7(19)
C58 C57 N9 108(2)
C57 C58 C59 119.6(19)
C57 C58 C63 126(3)
C59 C58 C63 113(3)
C60 C59 C58 119(2)
C61 C60 C59 113(3)
C61 C60 C64 124(3)
C59 C60 C64 121(2)
C60 C61 C62 133(2)
C57 C62 C65 125.8(18)
C57 C62 C61 104(2)
C65 C62 C61 126.9(18)
C67 C66 C71 123.9(19)
C67 C66 N12 120.8(16)
C71 C66 N12 114.8(16)
C66 C67 C72 119.9(17)
C66 C67 C68 116.5(18)
C72 C67 C68 121.6(17)
C67 C68 C69 121.9(17)
C70 C69 C73 117.7(19)
C70 C69 C68 118.0(18)
C73 C69 C68 124.3(17)
C69 C70 C71 117(2)
C66 C71 C70 119.7(18)
C66 C71 C74 126.5(16)
C70 C71 C74 113.7(18)
F3 C75 F1 112(3)
F3 C75 F2 109(3)
F1 C75 F2 105(2)
F3 C75 S5 115.9(16)
F1 C75 S5 109(2)
F2 C75 S5 105(2)
F6 C76 F4 140(5)
F6 C76 F5 113(4)
F4 C76 F5 90(3)
F6 C76 S6 117(3)
F4 C76 S6 94(2)
F5 C76 S6 90(2)
F9 C77 F8 102.0(17)
F9 C77 F7 100.3(16)
F8 C77 F7 108.1(18)
F9 C77 S7 117.3(17)
F8 C77 S7 110.6(15)
F7 C77 S7 117.0(16)

loop_
_geom_bond_atom_site_label_1
_geom_bond_atom_site_label_2
_geom_bond_distance
Pd1 C29 1.843(13)
Pd1 C25 1.887(16)
Pd1 N1 1.975(11)
Pd1 N3 2.030(12)
Pd2 C54 1.899(13)
Pd2 N2 1.953(14)
Pd2 C50 1.995(14)
Pd2 N4 2.008(15)
N1 C3 1.370(16)
N1 C7 1.511(18)
N2 C8 1.299(19)
N2 C12 1.532(18)
N3 C15 1.339(12)
N3 C19 1.449(13)
N4 C20 1.300(18)
N4 C24 1.427(16)
N5 C25 1.339(16)
N5 C27 1.514(17)
N5 C32 1.528(18)
N6 C26 1.382(18)
N6 C28 1.404(17)
N6 C25 1.420(17)
N7 C31 1.396(17)
N7 C29 1.445(13)
N7 C28 1.533(18)
N8 C30 1.330(18)
N8 C29 1.348(12)
N8 C41 1.528(17)
N9 C50 1.220(15)
N9 C57 1.49(3)
N9 C52 1.506(16)
N10 C51 1.388(19)
N10 C50 1.491(17)
N10 C53 1.50(2)
N11 C56 1.332(16)
N11 C53 1.460(18)
N11 C54 1.526(14)
N12 C54 1.308(12)
N12 C55 1.51(2)
N12 C66 1.54(2)
O1 S5 1.391(15)
O2 S5 1.353(11)
O3 S5 1.476(9)
O4 S6 1.520(12)
O5 S6 1.300(15)
O6 S6 1.430(13)
O7 S7 1.330(13)
O8 S7 1.361(13)
O9 S7 1.534(16)
S1 C5 1.647(19)
S1 C1 1.851(15)
S2 C10 1.752(16)
S2 C2 1.96(2)
S3 C17 1.735(13)
S3 C13 1.830(14)
S4 C14 1.751(14)
S4 C22 1.775(18)
S5 C75 1.80(2)
S6 C76 2.00(3)
S7 C77 1.726(17)
F1 C75 1.27(3)
F2 C75 1.37(3)
F3 C75 1.23(2)
F4 C76 1.36(3)
F5 C76 1.48(4)
F6 C76 0.84(5)
F7 C77 1.341(18)
F8 C77 1.333(19)
F9 C77 1.314(19)
C1 C2 1.40(2)
C3 C4 1.32(2)
C4 C5 1.49(2)
C5 C6 1.32(2)
C6 C7 1.28(2)
C8 C9 1.30(2)
C9 C10 1.42(2)
C10 C11 1.33(2)
C11 C12 1.29(2)
C13 C14 1.58(2)
C15 C16 1.264(16)
C16 C17 1.446(18)
C17 C18 1.370(17)
C18 C19 1.390(17)
C20 C21 1.41(2)
C21 C22 1.46(2)
C22 C23 1.36(2)
C23 C24 1.305(19)
C26 C27 1.27(2)
C30 C31 1.393(19)
C32 C37 1.268(18)
C32 C33 1.50(2)
C33 C34 1.37(2)
C33 C38 1.48(2)
C34 C35 1.28(2)
C35 C36 1.42(2)
C35 C39 1.53(2)
C36 C37 1.37(2)
C37 C40 1.44(2)
C41 C42 1.336(19)
C41 C46 1.61(3)
C42 C43 1.345(19)
C42 C47 1.575(17)
C43 C44 1.404(19)
C44 C45 1.31(2)
C44 C48 1.430(16)
C45 C46 1.26(2)
C46 C49 1.43(2)
C51 C52 1.33(2)
C55 C56 1.344(17)
C57 C62 1.33(3)
C57 C58 1.43(3)
C58 C59 1.47(3)
C58 C63 1.54(2)
C59 C60 1.43(3)
C60 C61 1.35(3)
C60 C64 1.46(3)
C61 C62 1.60(3)
C62 C65 1.37(2)
C66 C67 1.361(15)
C66 C71 1.435(15)
C67 C72 1.38(2)
C67 C68 1.39(2)
C68 C69 1.51(2)
C69 C70 1.44(3)
C69 C73 1.48(2)
C70 C71 1.44(2)
C71 C74 1.59(2)

loop_
_platon_squeeze_void_nr
_platon_squeeze_void_average_x
_platon_squeeze_void_average_y
_platon_squeeze_void_average_z
_platon_squeeze_void_volume
_platon_squeeze_void_count_electrons
1 -0.024 0.495 0.250 1433.7 292.4
2 -0.158 0.161 0.750 1433.6 292.9
